data_7055409
loop_
_publ_author_name
'Huang, Shao-Fen'
'Sun, Hai-Zhu'
'Shan, Guo-Gang'
'Wu, Yong'
'Zhang, Min'
'Su, Zhong-Min'

_publ_section_title
;
 Towards an efficient blue emission cationic Ir(iii) complex with
 azole-type ancillary ligands: a joint theoretical and experimental study
;
_journal_issue 5
_journal_name_full 'New J. Chem.'
_journal_page_first 4635
_journal_paper_doi 10.1039/C5NJ03045E
_journal_volume 40
_journal_year 2016
_chemical_formula_sum 'C37 H27 F10 Ir N8 O P'
_chemical_formula_weight 1012.83
_chemical_name_systematic
;
 ?
;
_space_group_IT_number 15
_symmetry_cell_setting monoclinic
_symmetry_space_group_name_Hall '-C 2yc'
_symmetry_space_group_name_H-M 'C 1 2/c 1'
_atom_sites_solution_hydrogens geom
_atom_sites_solution_primary direct
_atom_sites_solution_secondary difmap
_audit_block_doi 10.5517/cc1jvtsz
_audit_creation_method SHELXL-97
_audit_update_record
;
2016-03-05 deposited with the CCDC.
2016-03-08 downloaded from the CCDC.
;
_cell_angle_alpha 90.00
_cell_angle_beta 109.896(3)
_cell_angle_gamma 90.00
_cell_formula_units_Z 8
_cell_length_a 22.115(3)
_cell_length_b 17.117(3)
_cell_length_c 23.322(5)
_cell_measurement_reflns_used 3491
_cell_measurement_temperature 293(2)
_cell_measurement_theta_max 26.82
_cell_measurement_theta_min 1.54
_cell_volume 8301(3)
_computing_cell_refinement SMART
_computing_data_collection 'SMART (Bruker, 1997)'
_computing_data_reduction 'SAINT (Bruker, 1999)'
_computing_molecular_graphics 'Diamond (Brandenburg and Putz, 2008)'
_computing_publication_material SHELXL-97
_computing_structure_refinement 'SHELXL-97 (Sheldrick, 2008)'
_computing_structure_solution 'SHELXS-97(Sheldrick, 2008)'
_diffrn_ambient_temperature 293(2)
_diffrn_measured_fraction_theta_full 0.993
_diffrn_measured_fraction_theta_max 0.993
_diffrn_measurement_device_type 'Bruker APEX CCD area-detector'
_diffrn_measurement_method '\w scans'
_diffrn_radiation_monochromator graphite
_diffrn_radiation_source 'fine-focus sealed tube'
_diffrn_radiation_type MoK\a
_diffrn_radiation_wavelength 0.71069
_diffrn_reflns_av_R_equivalents 0.0533
_diffrn_reflns_av_unetI/netI 0.0785
_diffrn_reflns_limit_h_max 17
_diffrn_reflns_limit_h_min -27
_diffrn_reflns_limit_k_max 19
_diffrn_reflns_limit_k_min -21
_diffrn_reflns_limit_l_max 29
_diffrn_reflns_limit_l_min -21
_diffrn_reflns_number 23708
_diffrn_reflns_theta_full 26.82
_diffrn_reflns_theta_max 26.82
_diffrn_reflns_theta_min 1.54
_diffrn_standards_decay_% 0
_diffrn_standards_interval_count 0
_diffrn_standards_interval_time 0
_diffrn_standards_number 0
_exptl_absorpt_coefficient_mu 3.340
_exptl_absorpt_correction_T_max 0.5138
_exptl_absorpt_correction_T_min 0.4053
_exptl_absorpt_correction_type multi-scan
_exptl_absorpt_process_details 'SADABS (Sheldrick, 1996)'
_exptl_crystal_colour green
_exptl_crystal_density_diffrn 1.621
_exptl_crystal_density_method 'not measured'
_exptl_crystal_description block
_exptl_crystal_F_000 3960
_exptl_crystal_size_max 0.33
_exptl_crystal_size_mid 0.28
_exptl_crystal_size_min 0.23
_platon_squeeze_details
;
;
_refine_diff_density_max 0.773
_refine_diff_density_min -0.570
_refine_diff_density_rms 0.104
_refine_ls_extinction_method none
_refine_ls_goodness_of_fit_ref 0.683
_refine_ls_hydrogen_treatment mixed
_refine_ls_matrix_type full
_refine_ls_number_parameters 523
_refine_ls_number_reflns 8837
_refine_ls_number_restraints 0
_refine_ls_restrained_S_all 0.683
_refine_ls_R_factor_all 0.0747
_refine_ls_R_factor_gt 0.0396
_refine_ls_shift/su_max 0.002
_refine_ls_shift/su_mean 0.000
_refine_ls_structure_factor_coef Fsqd
_refine_ls_weighting_details 'calc w=1/[\s^2^(Fo^2^)+(0.0987P)^2^+0.0000P] where P=(Fo^2^+2Fc^2^)/3'
_refine_ls_weighting_scheme calc
_refine_ls_wR_factor_gt 0.1001
_refine_ls_wR_factor_ref 0.1170
_reflns_number_gt 5517
_reflns_number_total 8837
_reflns_threshold_expression >2\s(I)
_cod_data_source_file c5nj03045e2.cif
_cod_data_source_block 2
_cod_depositor_comments
;
The following automatic conversions were performed:

'_symmetry_cell_setting' value 'MONOCLINIC ' changed to 'monoclinic'
according to
/usr/data/users/saulius/crontab/automatic-downloads/rss-feeds/RSC/lib/dictionaries/cif_core.dic
dictionary named 'cif_core.dic' version 2.4.2 from 2011-04-26.

Automatic conversion script
Id: cif_fix_values 4268 2015-11-12 08:31:59Z antanas 

 Adding full bibliography for 7055409--7055411.cif.

2018-06-14
Z value and formula fixed to values more according to usual
chemical conventions.                 miguel
;
_cod_original_formula_sum 'C74 H54 F20 Ir2 N16 O2 P2'
_cod_original_formula_weight 2025.67
_cod_original_formula_units_Z 4
_cod_original_sg_symbol_Hall '-C 2yc '
_cod_original_sg_symbol_H-M 'C 2/c '
_cod_database_code 7055409

loop_
_symmetry_equiv_pos_as_xyz
'x, y, z'
'-x, y, -z+1/2'
'x+1/2, y+1/2, z'
'-x+1/2, y+1/2, -z+1/2'
'-x, -y, -z'
'x, -y, z-1/2'
'-x+1/2, -y+1/2, -z'
'x+1/2, -y+1/2, z-1/2'

loop_
_atom_site_label
_atom_site_type_symbol
_atom_site_fract_x
_atom_site_fract_y
_atom_site_fract_z
_atom_site_U_iso_or_equiv
_atom_site_adp_type
_atom_site_occupancy
_atom_site_symmetry_multiplicity
_atom_site_calc_flag
_atom_site_refinement_flags
Ir1 Ir 0.889859(11) 0.235598(14) 0.409858(10) 0.03910(9) Uani 1 1 d .
P1 P 0.79561(10) 0.42264(12) 0.16410(9) 0.0635(5) Uani 1 1 d .
C10 C 0.9769(3) 0.1938(4) 0.4593(2) 0.0444(14) Uani 1 1 d .
C1 C 0.8955(3) 0.3173(4) 0.4734(2) 0.0434(14) Uani 1 1 d .
N5 N 0.8010(2) 0.2734(3) 0.3446(2) 0.0440(12) Uani 1 1 d .
N1 N 0.8434(2) 0.1786(3) 0.4579(2) 0.0515(13) Uani 1 1 d .
N4 N 1.0093(2) 0.2892(3) 0.4018(2) 0.0462(12) Uani 1 1 d .
C25 C 0.6647(3) 0.2034(4) 0.2186(3) 0.0553(17) Uani 1 1 d .
N6 N 0.8685(2) 0.1486(3) 0.3399(2) 0.0474(12) Uani 1 1 d .
N7 N 0.8111(2) 0.1059(3) 0.2489(2) 0.0479(13) Uani 1 1 d .
F1 F 0.9420(2) 0.5128(3) 0.5315(2) 0.0942(15) Uani 1 1 d .
N3 N 0.9453(2) 0.2979(3) 0.3728(2) 0.0441(11) Uani 1 1 d .
N8 N 0.7148(2) 0.2483(3) 0.2642(2) 0.0452(13) Uani 1 1 d .
F3 F 1.1385(2) 0.2411(3) 0.4606(2) 0.0870(14) Uani 1 1 d .
N2 N 0.8392(3) 0.2179(4) 0.5069(3) 0.0635(16) Uani 1 1 d .
F4 F 1.0702(3) 0.0516(3) 0.5692(3) 0.125(2) Uani 1 1 d .
C20 C 0.7024(3) 0.3137(4) 0.2916(3) 0.0533(16) Uani 1 1 d .
H20 H 0.6646 0.3428 0.2790 0.064 Uiso 1 1 calc R
C23 C 0.8975(3) 0.0829(4) 0.3287(3) 0.0510(16) Uani 1 1 d .
H23 H 0.9345 0.0601 0.3554 0.061 Uiso 1 1 calc R
C6 C 0.8661(3) 0.2941(4) 0.5161(3) 0.0536(16) Uani 1 1 d .
C19 C 0.7553(3) 0.3283(4) 0.3403(3) 0.0503(15) Uani 1 1 d .
H19 H 0.7598 0.3699 0.3671 0.060 Uiso 1 1 calc R
C31 C 0.7736(3) 0.1063(4) 0.1843(3) 0.0539(17) Uani 1 1 d .
C30 C 0.6359(3) 0.2359(5) 0.1618(3) 0.075(2) Uani 1 1 d .
H30 H 0.6488 0.2838 0.1512 0.090 Uiso 1 1 calc R
C12 C 1.0564(4) 0.1113(5) 0.5280(3) 0.079(2) Uani 1 1 d .
F5 F 0.8639(3) 0.4607(4) 0.1832(3) 0.147(2) Uani 1 1 d .
C2 C 0.9211(3) 0.3917(4) 0.4804(3) 0.0493(15) Uani 1 1 d .
H2 H 0.9414 0.4093 0.4538 0.059 Uiso 1 1 calc R
C3 C 0.9169(3) 0.4407(4) 0.5262(3) 0.066(2) Uani 1 1 d .
C36 C 0.7776(4) 0.1683(4) 0.1498(3) 0.0647(19) Uani 1 1 d .
H36 H 0.8016 0.2121 0.1674 0.078 Uiso 1 1 calc R
C15 C 1.0280(3) 0.2295(4) 0.4464(3) 0.0477(15) Uani 1 1 d .
C17 C 0.9980(4) 0.3817(5) 0.3346(3) 0.066(2) Uani 1 1 d .
H17 H 1.0062 0.4215 0.3112 0.080 Uiso 1 1 calc R
F2 F 0.8342(3) 0.3181(4) 0.6015(2) 0.1130(19) Uani 1 1 d .
C32 C 0.7378(4) 0.0412(4) 0.1601(3) 0.073(2) Uani 1 1 d .
H32 H 0.7354 -0.0007 0.1847 0.088 Uiso 1 1 calc R
C28 C 0.5679(4) 0.1219(7) 0.1366(4) 0.113(4) Uani 1 1 d .
H28 H 0.5350 0.0939 0.1085 0.136 Uiso 1 1 calc R
C24 C 0.8635(4) 0.0566(4) 0.2722(3) 0.065(2) Uani 1 1 d .
H24 H 0.8733 0.0136 0.2527 0.078 Uiso 1 1 calc R
C21 C 0.7751(3) 0.2251(3) 0.2964(3) 0.0446(14) Uani 1 1 d .
C5 C 0.8638(4) 0.3449(5) 0.5618(3) 0.070(2) Uani 1 1 d .
C16 C 1.0426(3) 0.3390(4) 0.3778(3) 0.0581(17) Uani 1 1 d .
H16 H 1.0870 0.3429 0.3888 0.070 Uiso 1 1 calc R
C14 C 1.0909(3) 0.2048(4) 0.4742(3) 0.0588(17) Uani 1 1 d .
C18 C 0.9375(3) 0.3546(4) 0.3321(3) 0.0541(17) Uani 1 1 d .
H18 H 0.8982 0.3732 0.3061 0.065 Uiso 1 1 calc R
F7 F 0.8327(5) 0.3452(4) 0.1805(5) 0.221(4) Uani 1 1 d .
C26 C 0.6475(3) 0.1337(5) 0.2354(3) 0.074(2) Uani 1 1 d .
H26 H 0.6686 0.1142 0.2743 0.088 Uiso 1 1 calc R
C34 C 0.7095(4) 0.1003(6) 0.0620(3) 0.088(3) Uani 1 1 d .
H34 H 0.6882 0.0980 0.0201 0.106 Uiso 1 1 calc R
C4 C 0.8877(4) 0.4184(5) 0.5675(3) 0.078(3) Uani 1 1 d .
H4 H 0.8847 0.4522 0.5976 0.094 Uiso 1 1 calc R
O1 O 0.9496(5) 0.1468(7) 0.1863(4) 0.119(3) Uani 1 1 d .
F10 F 0.7661(4) 0.5029(4) 0.1547(4) 0.214(4) Uani 1 1 d .
F8 F 0.7284(3) 0.3849(5) 0.1444(3) 0.176(3) Uani 1 1 d .
F6 F 0.8005(3) 0.4278(5) 0.2306(3) 0.164(3) Uani 1 1 d .
C35 C 0.7449(4) 0.1647(5) 0.0872(3) 0.087(3) Uani 1 1 d .
H35 H 0.7473 0.2063 0.0625 0.104 Uiso 1 1 calc R
C22 C 0.8160(3) 0.1609(3) 0.2912(2) 0.0421(14) Uani 1 1 d .
C11 C 0.9929(3) 0.1338(4) 0.5025(3) 0.0593(18) Uani 1 1 d .
H11 H 0.9612 0.1094 0.5139 0.071 Uiso 1 1 calc R
F9 F 0.7938(5) 0.4170(8) 0.0993(3) 0.261(6) Uani 1 1 d .
C33 C 0.7050(5) 0.0399(5) 0.0974(4) 0.097(3) Uani 1 1 d .
H33 H 0.6798 -0.0031 0.0798 0.116 Uiso 1 1 calc R
C13 C 1.1062(4) 0.1454(5) 0.5160(3) 0.074(2) Uani 1 1 d .
H13 H 1.1485 0.1293 0.5351 0.089 Uiso 1 1 calc R
C29 C 0.5856(4) 0.1923(7) 0.1204(4) 0.113(4) Uani 1 1 d .
H29 H 0.5643 0.2120 0.0816 0.135 Uiso 1 1 calc R
C9 C 0.8154(3) 0.1085(5) 0.4567(3) 0.069(2) Uani 1 1 d .
H9 H 0.8111 0.0698 0.4275 0.082 Uiso 1 1 calc R
C8 C 0.7941(4) 0.1036(6) 0.5062(4) 0.095(3) Uani 1 1 d .
H8 H 0.7737 0.0612 0.5166 0.114 Uiso 1 1 calc R
C27 C 0.5982(4) 0.0915(6) 0.1941(5) 0.112(4) Uani 1 1 d .
H27 H 0.5857 0.0434 0.2049 0.134 Uiso 1 1 calc R
C7 C 0.8087(5) 0.1719(7) 0.5362(4) 0.100(3) Uani 1 1 d .
H7 H 0.7996 0.1855 0.5710 0.120 Uiso 1 1 calc R
C37 C 0.9607(11) 0.1872(12) 0.2222(9) 0.230(14) Uani 1 1 d .
H37A H 0.9722 0.2363 0.2088 0.345 Uiso 1 1 calc R
H37B H 0.9962 0.1680 0.2559 0.345 Uiso 1 1 calc R
H37C H 0.9240 0.1942 0.2348 0.345 Uiso 1 1 calc R

loop_
_atom_site_aniso_label
_atom_site_aniso_U_11
_atom_site_aniso_U_22
_atom_site_aniso_U_33
_atom_site_aniso_U_23
_atom_site_aniso_U_13
_atom_site_aniso_U_12
Ir1 0.03804(13) 0.04108(14) 0.03289(12) -0.00057(10) 0.00520(9) -0.00347(10)
P1 0.0676(13) 0.0589(12) 0.0634(12) 0.0044(9) 0.0213(10) -0.0048(9)
C10 0.042(3) 0.044(4) 0.038(3) -0.006(3) 0.003(3) -0.007(3)
C1 0.027(3) 0.060(4) 0.036(3) -0.002(3) 0.002(2) 0.005(3)
N5 0.044(3) 0.033(3) 0.048(3) -0.001(2) 0.006(2) 0.000(2)
N1 0.049(3) 0.057(4) 0.048(3) 0.005(3) 0.017(3) -0.004(3)
N4 0.041(3) 0.054(3) 0.042(3) 0.004(2) 0.011(2) -0.001(2)
C25 0.032(3) 0.062(4) 0.056(4) 0.003(3) -0.006(3) -0.007(3)
N6 0.055(3) 0.040(3) 0.040(3) 0.000(2) 0.006(2) -0.001(2)
N7 0.058(3) 0.035(3) 0.039(3) -0.003(2) 0.001(2) -0.001(2)
F1 0.094(3) 0.064(3) 0.105(4) -0.044(3) 0.008(3) -0.007(3)
N3 0.039(3) 0.055(3) 0.032(2) 0.000(2) 0.005(2) 0.000(2)
N8 0.043(3) 0.039(3) 0.046(3) 0.005(2) 0.004(2) -0.002(2)
F3 0.046(2) 0.120(4) 0.093(4) 0.005(3) 0.021(2) 0.003(2)
N2 0.059(4) 0.085(5) 0.053(3) 0.005(3) 0.027(3) -0.005(3)
F4 0.101(4) 0.108(4) 0.132(4) 0.068(4) -0.004(3) 0.010(3)
C20 0.042(4) 0.056(4) 0.059(4) 0.006(3) 0.013(3) 0.007(3)
C23 0.057(4) 0.044(4) 0.047(3) 0.006(3) 0.011(3) 0.012(3)
C6 0.042(4) 0.064(4) 0.049(4) -0.004(3) 0.008(3) -0.003(3)
C19 0.055(4) 0.049(4) 0.052(4) 0.004(3) 0.025(3) 0.002(3)
C31 0.069(5) 0.042(4) 0.039(3) -0.007(3) 0.003(3) -0.001(3)
C30 0.053(5) 0.095(6) 0.059(5) 0.023(4) -0.002(4) -0.023(4)
C12 0.076(6) 0.064(5) 0.067(5) 0.018(4) -0.014(4) 0.004(4)
F5 0.093(4) 0.156(6) 0.202(7) -0.026(5) 0.061(5) -0.040(4)
C2 0.046(4) 0.050(4) 0.044(3) -0.005(3) 0.004(3) -0.002(3)
C3 0.052(4) 0.065(5) 0.062(5) -0.017(4) -0.003(4) 0.008(3)
C36 0.067(5) 0.060(5) 0.057(4) 0.004(4) 0.008(4) -0.012(4)
C15 0.048(4) 0.048(4) 0.040(3) -0.002(3) 0.007(3) 0.007(3)
C17 0.077(5) 0.072(5) 0.062(4) 0.008(4) 0.040(4) -0.009(4)
F2 0.133(5) 0.149(5) 0.078(3) -0.021(3) 0.063(3) 0.001(4)
C32 0.105(6) 0.047(4) 0.052(4) -0.008(3) 0.007(4) -0.023(4)
C28 0.062(6) 0.149(10) 0.094(7) 0.000(7) -0.019(5) -0.045(6)
C24 0.079(5) 0.047(4) 0.052(4) -0.012(3) 0.000(4) 0.010(4)
C21 0.043(3) 0.044(4) 0.037(3) 0.001(3) 0.002(3) 0.000(3)
C5 0.069(5) 0.096(6) 0.047(4) -0.013(4) 0.023(4) 0.000(4)
C16 0.051(4) 0.072(5) 0.055(4) 0.006(3) 0.023(3) 0.001(3)
C14 0.038(4) 0.066(5) 0.064(4) -0.010(4) 0.007(3) 0.002(3)
C18 0.068(5) 0.055(4) 0.037(3) 0.005(3) 0.014(3) 0.002(3)
F7 0.223(9) 0.077(5) 0.322(12) -0.028(6) 0.040(9) 0.023(5)
C26 0.059(5) 0.074(6) 0.072(5) 0.010(4) 0.002(4) -0.019(4)
C34 0.101(7) 0.112(8) 0.035(4) 0.000(4) 0.002(4) 0.001(6)
C4 0.061(5) 0.104(7) 0.054(5) -0.035(4) -0.002(4) 0.018(4)
O1 0.099(6) 0.158(10) 0.107(6) 0.033(5) 0.046(5) 0.000(6)
F10 0.212(9) 0.102(5) 0.244(9) 0.034(6) -0.030(7) 0.061(6)
F8 0.100(5) 0.227(9) 0.181(7) -0.035(6) 0.021(5) -0.083(5)
F6 0.122(5) 0.296(10) 0.078(4) 0.024(5) 0.040(4) 0.014(6)
C35 0.105(7) 0.086(6) 0.056(5) 0.019(4) 0.010(5) -0.006(5)
C22 0.042(3) 0.042(3) 0.035(3) 0.003(2) 0.004(3) -0.007(3)
C11 0.050(4) 0.060(5) 0.053(4) 0.014(3) -0.001(3) -0.006(3)
F9 0.254(10) 0.466(18) 0.070(4) -0.074(7) 0.067(6) -0.087(11)
C33 0.131(8) 0.070(6) 0.061(5) -0.018(4) -0.006(5) -0.017(5)
C13 0.050(4) 0.079(6) 0.072(5) 0.008(4) -0.009(4) 0.015(4)
C29 0.069(6) 0.155(10) 0.073(6) 0.016(6) -0.032(5) -0.015(6)
C9 0.065(5) 0.071(5) 0.063(5) 0.006(4) 0.014(4) -0.025(4)
C8 0.088(7) 0.110(8) 0.090(7) 0.027(6) 0.033(5) -0.034(6)
C27 0.077(6) 0.082(7) 0.139(9) -0.007(6) -0.010(6) -0.042(5)
C7 0.101(7) 0.132(9) 0.086(7) 0.005(6) 0.057(6) -0.028(7)
C37 0.24(2) 0.19(2) 0.27(3) 0.14(2) 0.10(3) -0.037(18)

loop_
_atom_type_symbol
_atom_type_description
_atom_type_scat_dispersion_real
_atom_type_scat_dispersion_imag
_atom_type_scat_source
C C 0.0033 0.0016 'International Tables Vol C Tables 4.2.6.8 and 6.1.1.4'
H H 0.0000 0.0000 'International Tables Vol C Tables 4.2.6.8 and 6.1.1.4'
N N 0.0061 0.0033 'International Tables Vol C Tables 4.2.6.8 and 6.1.1.4'
O O 0.0106 0.0060 'International Tables Vol C Tables 4.2.6.8 and 6.1.1.4'
F F 0.0171 0.0103 'International Tables Vol C Tables 4.2.6.8 and 6.1.1.4'
P P 0.1023 0.0942 'International Tables Vol C Tables 4.2.6.8 and 6.1.1.4'
Ir Ir -1.4442 7.9887 'International Tables Vol C Tables 4.2.6.8 and 6.1.1.4'

loop_
_geom_angle_atom_site_label_1
_geom_angle_atom_site_label_2
_geom_angle_atom_site_label_3
_geom_angle
_geom_angle_site_symmetry_1
_geom_angle_site_symmetry_3
C1 Ir1 C10 91.0(2) . .
C1 Ir1 N1 80.9(2) . .
C10 Ir1 N1 94.5(2) . .
C1 Ir1 N3 93.0(2) . .
C10 Ir1 N3 80.3(2) . .
N1 Ir1 N3 172.01(19) . .
C1 Ir1 N5 97.2(2) . .
C10 Ir1 N5 170.6(2) . .
N1 Ir1 N5 91.3(2) . .
N3 Ir1 N5 94.61(19) . .
C1 Ir1 N6 171.3(2) . .
C10 Ir1 N6 96.3(2) . .
N1 Ir1 N6 93.8(2) . .
N3 Ir1 N6 92.86(19) . .
N5 Ir1 N6 75.94(18) . .
F6 P1 F10 88.5(5) . .
F6 P1 F9 177.6(5) . .
F10 P1 F9 92.9(6) . .
F6 P1 F8 93.2(4) . .
F10 P1 F8 90.7(5) . .
F9 P1 F8 88.8(5) . .
F6 P1 F7 87.1(5) . .
F10 P1 F7 172.8(5) . .
F9 P1 F7 91.4(7) . .
F8 P1 F7 95.3(5) . .
F6 P1 F5 87.6(4) . .
F10 P1 F5 89.5(5) . .
F9 P1 F5 90.4(5) . .
F8 P1 F5 179.2(4) . .
F7 P1 F5 84.6(5) . .
C15 C10 C11 116.8(6) . .
C15 C10 Ir1 113.9(4) . .
C11 C10 Ir1 129.2(5) . .
C2 C1 C6 116.3(6) . .
C2 C1 Ir1 130.5(5) . .
C6 C1 Ir1 113.1(5) . .
C21 N5 C19 105.5(5) . .
C21 N5 Ir1 115.6(4) . .
C19 N5 Ir1 138.1(4) . .
C9 N1 N2 107.3(6) . .
C9 N1 Ir1 137.6(5) . .
N2 N1 Ir1 115.0(4) . .
N3 N4 C16 110.2(5) . .
N3 N4 C15 116.1(5) . .
C16 N4 C15 133.6(5) . .
C26 C25 C30 123.5(6) . .
C26 C25 N8 118.1(6) . .
C30 C25 N8 118.3(6) . .
C22 N6 C23 107.3(5) . .
C22 N6 Ir1 116.2(4) . .
C23 N6 Ir1 136.4(4) . .
C22 N7 C24 106.9(5) . .
C22 N7 C31 129.4(5) . .
C24 N7 C31 121.1(5) . .
C18 N3 N4 107.3(5) . .
C18 N3 Ir1 137.7(4) . .
N4 N3 Ir1 114.3(4) . .
C21 N8 C20 107.4(5) . .
C21 N8 C25 127.6(5) . .
C20 N8 C25 123.3(5) . .
C7 N2 N1 108.8(7) . .
C7 N2 C6 135.3(7) . .
N1 N2 C6 115.9(5) . .
C19 C20 N8 106.9(6) . .
C19 C20 H20 126.5 . .
N8 C20 H20 126.5 . .
C24 C23 N6 108.6(6) . .
C24 C23 H23 125.7 . .
N6 C23 H23 125.7 . .
C5 C6 N2 124.5(7) . .
C5 C6 C1 120.5(7) . .
N2 C6 C1 115.0(6) . .
C20 C19 N5 110.2(6) . .
C20 C19 H19 124.9 . .
N5 C19 H19 124.9 . .
C36 C31 C32 122.6(6) . .
C36 C31 N7 119.4(6) . .
C32 C31 N7 118.0(6) . .
C25 C30 C29 116.3(7) . .
C25 C30 H30 121.8 . .
C29 C30 H30 121.8 . .
C13 C12 F4 117.7(7) . .
C13 C12 C11 124.7(7) . .
F4 C12 C11 117.5(8) . .
C1 C2 C3 121.1(7) . .
C1 C2 H2 119.4 . .
C3 C2 H2 119.4 . .
F1 C3 C2 119.6(8) . .
F1 C3 C4 117.8(7) . .
C2 C3 C4 122.7(7) . .
C31 C36 C35 118.2(7) . .
C31 C36 H36 120.9 . .
C35 C36 H36 120.9 . .
C14 C15 C10 121.3(6) . .
C14 C15 N4 124.0(6) . .
C10 C15 N4 114.7(5) . .
C16 C17 C18 107.3(6) . .
C16 C17 H17 126.4 . .
C18 C17 H17 126.4 . .
C31 C32 C33 117.7(7) . .
C31 C32 H32 121.2 . .
C33 C32 H32 121.2 . .
C27 C28 C29 121.0(8) . .
C27 C28 H28 119.5 . .
C29 C28 H28 119.5 . .
C23 C24 N7 107.1(6) . .
C23 C24 H24 126.5 . .
N7 C24 H24 126.5 . .
N8 C21 N5 109.9(5) . .
N8 C21 C22 134.6(5) . .
N5 C21 C22 115.5(5) . .
C4 C5 F2 120.1(7) . .
C4 C5 C6 122.7(8) . .
F2 C5 C6 117.1(8) . .
C17 C16 N4 106.4(6) . .
C17 C16 H16 126.8 . .
N4 C16 H16 126.8 . .
F3 C14 C13 119.0(6) . .
F3 C14 C15 119.3(7) . .
C13 C14 C15 121.7(7) . .
N3 C18 C17 108.8(6) . .
N3 C18 H18 125.6 . .
C17 C18 H18 125.6 . .
C25 C26 C27 119.4(8) . .
C25 C26 H26 120.3 . .
C27 C26 H26 120.3 . .
C33 C34 C35 120.5(7) . .
C33 C34 H34 119.8 . .
C35 C34 H34 119.8 . .
C5 C4 C3 116.6(7) . .
C5 C4 H4 121.7 . .
C3 C4 H4 121.7 . .
C34 C35 C36 120.3(8) . .
C34 C35 H35 119.8 . .
C36 C35 H35 119.8 . .
N6 C22 N7 110.1(5) . .
N6 C22 C21 115.7(5) . .
N7 C22 C21 134.0(5) . .
C12 C11 C10 119.0(7) . .
C12 C11 H11 120.5 . .
C10 C11 H11 120.5 . .
C34 C33 C32 120.7(8) . .
C34 C33 H33 119.6 . .
C32 C33 H33 119.6 . .
C12 C13 C14 116.4(7) . .
C12 C13 H13 121.8 . .
C14 C13 H13 121.8 . .
C28 C29 C30 120.8(8) . .
C28 C29 H29 119.6 . .
C30 C29 H29 119.6 . .
N1 C9 C8 108.6(7) . .
N1 C9 H9 125.7 . .
C8 C9 H9 125.7 . .
C7 C8 C9 106.8(8) . .
C7 C8 H8 126.6 . .
C9 C8 H8 126.6 . .
C28 C27 C26 118.9(9) . .
C28 C27 H27 120.5 . .
C26 C27 H27 120.5 . .
C8 C7 N2 108.4(8) . .
C8 C7 H7 125.8 . .
N2 C7 H7 125.8 . .
O1 C37 C37 119(2) . 2_755
O1 C37 H37A 109.5 . .
C37 C37 H37A 86.4 2_755 .
O1 C37 H37B 109.5 . .
C37 C37 H37B 23.1 2_755 .
H37A C37 H37B 109.5 . .
O1 C37 H37C 109.5 . .
C37 C37 H37C 119.7 2_755 .
H37A C37 H37C 109.5 . .
H37B C37 H37C 109.5 . .

loop_
_geom_bond_atom_site_label_1
_geom_bond_atom_site_label_2
_geom_bond_distance
_geom_bond_site_symmetry_2
Ir1 C1 2.011(6) .
Ir1 C10 2.010(6) .
Ir1 N1 2.012(5) .
Ir1 N3 2.027(5) .
Ir1 N5 2.136(5) .
Ir1 N6 2.139(5) .
P1 F6 1.520(6) .
P1 F10 1.505(7) .
P1 F9 1.500(6) .
P1 F8 1.540(6) .
P1 F7 1.536(7) .
P1 F5 1.564(6) .
C10 C15 1.404(9) .
C10 C11 1.397(8) .
C1 C2 1.380(8) .
C1 C6 1.419(9) .
N5 C21 1.357(7) .
N5 C19 1.358(7) .
N1 C9 1.346(8) .
N1 N2 1.357(7) .
N4 N3 1.353(6) .
N4 C16 1.364(8) .
N4 C15 1.416(8) .
C25 C26 1.349(9) .
C25 C30 1.377(9) .
C25 N8 1.465(8) .
N6 C22 1.335(7) .
N6 C23 1.363(7) .
N7 C22 1.342(7) .
N7 C24 1.385(8) .
N7 C31 1.452(7) .
F1 C3 1.341(8) .
N3 C18 1.327(7) .
N8 C21 1.349(8) .
N8 C20 1.363(8) .
F3 C14 1.351(8) .
N2 C7 1.361(10) .
N2 C6 1.418(9) .
F4 C12 1.364(8) .
C20 C19 1.348(8) .
C20 H20 0.9300 .
C23 C24 1.353(8) .
C23 H23 0.9300 .
C6 C5 1.392(10) .
C19 H19 0.9300 .
C31 C36 1.354(9) .
C31 C32 1.372(9) .
C30 C29 1.412(11) .
C30 H30 0.9300 .
C12 C13 1.357(11) .
C12 C11 1.382(10) .
C2 C3 1.385(9) .
C2 H2 0.9300 .
C3 C4 1.383(11) .
C36 C35 1.392(10) .
C36 H36 0.9300 .
C15 C14 1.386(9) .
C17 C16 1.357(9) .
C17 C18 1.399(9) .
C17 H17 0.9300 .
F2 C5 1.381(9) .
C32 C33 1.394(10) .
C32 H32 0.9300 .
C28 C27 1.381(12) .
C28 C29 1.358(13) .
C28 H28 0.9300 .
C24 H24 0.9300 .
C21 C22 1.454(8) .
C5 C4 1.354(11) .
C16 H16 0.9300 .
C14 C13 1.369(10) .
C18 H18 0.9300 .
C26 C27 1.388(10) .
C26 H26 0.9300 .
C34 C33 1.346(11) .
C34 C35 1.365(11) .
C34 H34 0.9300 .
C4 H4 0.9300 .
O1 C37 1.05(2) .
C35 H35 0.9300 .
C11 H11 0.9300 .
C33 H33 0.9300 .
C13 H13 0.9300 .
C29 H29 0.9300 .
C9 C8 1.392(10) .
C9 H9 0.9300 .
C8 C7 1.345(13) .
C8 H8 0.9300 .
C27 H27 0.9300 .
C7 H7 0.9300 .
C37 C37 1.78(4) 2_755
C37 H37A 0.9600 .
C37 H37B 0.9600 .
C37 H37C 0.9600 .

loop_
_geom_torsion_atom_site_label_1
_geom_torsion_atom_site_label_2
_geom_torsion_atom_site_label_3
_geom_torsion_atom_site_label_4
_geom_torsion
C1 Ir1 C10 C15 -89.6(5)
N1 Ir1 C10 C15 -170.6(5)
N3 Ir1 C10 C15 3.3(4)
N5 Ir1 C10 C15 61.1(14)
N6 Ir1 C10 C15 95.1(5)
C1 Ir1 C10 C11 92.3(6)
N1 Ir1 C10 C11 11.3(6)
N3 Ir1 C10 C11 -174.8(6)
N5 Ir1 C10 C11 -117.0(12)
N6 Ir1 C10 C11 -83.0(6)
C10 Ir1 C1 C2 88.2(6)
N1 Ir1 C1 C2 -177.4(6)
N3 Ir1 C1 C2 7.9(6)
N5 Ir1 C1 C2 -87.2(6)
N6 Ir1 C1 C2 -124.6(13)
C10 Ir1 C1 C6 -94.3(4)
N1 Ir1 C1 C6 0.1(4)
N3 Ir1 C1 C6 -174.7(4)
N5 Ir1 C1 C6 90.3(4)
N6 Ir1 C1 C6 52.9(15)
C1 Ir1 N5 C21 -171.3(5)
C10 Ir1 N5 C21 38.2(14)
N1 Ir1 N5 C21 -90.3(5)
N3 Ir1 N5 C21 95.1(5)
N6 Ir1 N5 C21 3.3(4)
C1 Ir1 N5 C19 -3.9(7)
C10 Ir1 N5 C19 -154.4(12)
N1 Ir1 N5 C19 77.1(6)
N3 Ir1 N5 C19 -97.6(6)
N6 Ir1 N5 C19 170.6(7)
C1 Ir1 N1 C9 -178.6(7)
C10 Ir1 N1 C9 -88.3(7)
N3 Ir1 N1 C9 -137.6(14)
N5 Ir1 N1 C9 84.3(7)
N6 Ir1 N1 C9 8.3(7)
C1 Ir1 N1 N2 -1.1(4)
C10 Ir1 N1 N2 89.2(5)
N3 Ir1 N1 N2 39.9(17)
N5 Ir1 N1 N2 -98.2(4)
N6 Ir1 N1 N2 -174.2(4)
C1 Ir1 N6 C22 41.8(16)
C10 Ir1 N6 C22 -171.2(4)
N1 Ir1 N6 C22 93.8(4)
N3 Ir1 N6 C22 -90.7(4)
N5 Ir1 N6 C22 3.4(4)
C1 Ir1 N6 C23 -143.9(13)
C10 Ir1 N6 C23 3.1(6)
N1 Ir1 N6 C23 -91.8(6)
N3 Ir1 N6 C23 83.7(6)
N5 Ir1 N6 C23 177.7(6)
C16 N4 N3 C18 -2.1(7)
C15 N4 N3 C18 -178.4(5)
C16 N4 N3 Ir1 -173.9(4)
C15 N4 N3 Ir1 9.8(7)
C1 Ir1 N3 C18 -84.9(6)
C10 Ir1 N3 C18 -175.5(7)
N1 Ir1 N3 C18 -125.5(14)
N5 Ir1 N3 C18 12.5(6)
N6 Ir1 N3 C18 88.6(6)
C1 Ir1 N3 N4 83.4(4)
C10 Ir1 N3 N4 -7.1(4)
N1 Ir1 N3 N4 42.9(17)
N5 Ir1 N3 N4 -179.1(4)
N6 Ir1 N3 N4 -103.0(4)
C26 C25 N8 C21 56.4(10)
C30 C25 N8 C21 -126.1(8)
C26 C25 N8 C20 -106.7(8)
C30 C25 N8 C20 70.8(9)
C9 N1 N2 C7 0.2(8)
Ir1 N1 N2 C7 -178.0(6)
C9 N1 N2 C6 -179.8(6)
Ir1 N1 N2 C6 2.0(7)
C21 N8 C20 C19 -0.7(7)
C25 N8 C20 C19 165.3(6)
C22 N6 C23 C24 1.8(8)
Ir1 N6 C23 C24 -172.9(5)
C7 N2 C6 C5 -3.3(13)
N1 N2 C6 C5 176.7(6)
C7 N2 C6 C1 178.1(8)
N1 N2 C6 C1 -1.9(8)
C2 C1 C6 C5 0.1(9)
Ir1 C1 C6 C5 -177.7(5)
C2 C1 C6 N2 178.8(5)
Ir1 C1 C6 N2 0.9(7)
N8 C20 C19 N5 -0.1(7)
C21 N5 C19 C20 0.9(7)
Ir1 N5 C19 C20 -167.3(5)
C22 N7 C31 C36 50.4(10)
C24 N7 C31 C36 -109.0(8)
C22 N7 C31 C32 -133.0(8)
C24 N7 C31 C32 67.6(9)
C26 C25 C30 C29 0.5(13)
N8 C25 C30 C29 -176.8(7)
C6 C1 C2 C3 -0.9(9)
Ir1 C1 C2 C3 176.5(5)
C1 C2 C3 F1 -179.7(6)
C1 C2 C3 C4 0.4(10)
C32 C31 C36 C35 -1.2(12)
N7 C31 C36 C35 175.3(7)
C11 C10 C15 C14 1.7(9)
Ir1 C10 C15 C14 -176.6(5)
C11 C10 C15 N4 179.2(5)
Ir1 C10 C15 N4 0.9(7)
N3 N4 C15 C14 170.3(6)
C16 N4 C15 C14 -4.9(11)
N3 N4 C15 C10 -7.1(8)
C16 N4 C15 C10 177.7(6)
C36 C31 C32 C33 0.4(13)
N7 C31 C32 C33 -176.1(8)
N6 C23 C24 N7 -1.9(8)
C22 N7 C24 C23 1.2(8)
C31 N7 C24 C23 164.7(6)
C20 N8 C21 N5 1.3(7)
C25 N8 C21 N5 -163.9(6)
C20 N8 C21 C22 179.9(7)
C25 N8 C21 C22 14.7(12)
C19 N5 C21 N8 -1.4(7)
Ir1 N5 C21 N8 169.9(4)
C19 N5 C21 C22 179.7(5)
Ir1 N5 C21 C22 -9.0(7)
N2 C6 C5 C4 -177.2(7)
C1 C6 C5 C4 1.3(11)
N2 C6 C5 F2 1.4(11)
C1 C6 C5 F2 179.9(6)
C18 C17 C16 N4 -1.8(8)
N3 N4 C16 C17 2.4(8)
C15 N4 C16 C17 177.9(7)
C10 C15 C14 F3 -179.8(6)
N4 C15 C14 F3 3.0(10)
C10 C15 C14 C13 -1.0(11)
N4 C15 C14 C13 -178.3(7)
N4 N3 C18 C17 0.9(7)
Ir1 N3 C18 C17 169.7(5)
C16 C17 C18 N3 0.6(8)
C30 C25 C26 C27 -0.3(14)
N8 C25 C26 C27 177.0(8)
F2 C5 C4 C3 179.6(6)
C6 C5 C4 C3 -1.8(11)
F1 C3 C4 C5 -178.9(6)
C2 C3 C4 C5 1.0(11)
C33 C34 C35 C36 0.8(15)
C31 C36 C35 C34 0.5(14)
C23 N6 C22 N7 -1.0(7)
Ir1 N6 C22 N7 174.9(4)
C23 N6 C22 C21 175.0(5)
Ir1 N6 C22 C21 -9.1(7)
C24 N7 C22 N6 -0.1(7)
C31 N7 C22 N6 -161.8(6)
C24 N7 C22 C21 -175.1(7)
C31 N7 C22 C21 23.2(11)
N8 C21 C22 N6 -166.5(7)
N5 C21 C22 N6 12.0(8)
N8 C21 C22 N7 8.3(12)
N5 C21 C22 N7 -173.2(6)
C13 C12 C11 C10 2.6(13)
F4 C12 C11 C10 -178.8(7)
C15 C10 C11 C12 -2.4(10)
Ir1 C10 C11 C12 175.6(6)
C35 C34 C33 C32 -1.6(16)
C31 C32 C33 C34 1.0(15)
F4 C12 C13 C14 179.6(7)
C11 C12 C13 C14 -1.8(13)
F3 C14 C13 C12 179.7(7)
C15 C14 C13 C12 1.0(12)
C27 C28 C29 C30 0.6(19)
C25 C30 C29 C28 -0.7(16)
N2 N1 C9 C8 -0.8(9)
Ir1 N1 C9 C8 176.9(6)
N1 C9 C8 C7 1.1(11)
C29 C28 C27 C26 -0.4(18)
C25 C26 C27 C28 0.2(15)
C9 C8 C7 N2 -0.9(12)
N1 N2 C7 C8 0.5(11)
C6 N2 C7 C8 -179.6(8)

loop_
_platon_squeeze_void_nr
_platon_squeeze_void_average_x
_platon_squeeze_void_average_y
_platon_squeeze_void_average_z
_platon_squeeze_void_volume
_platon_squeeze_void_count_electrons
_platon_squeeze_void_content
1 0.000 -0.132 0.250 314 90 ' '
2 0.000 0.132 0.750 314 89 ' '
3 0.500 0.368 0.250 314 90 ' '
4 0.500 0.632 0.750 314 89 ' '
